data_2224938
loop_
_publ_author_name
'Sun, Qi'
'Nie, Wanli'
'Borzov, Maxim V.'

_publ_section_title
;
 2-[(Cyclopenta-1,3-dien-2-yl)diphenylmethyl]-1-methyl-1<i>H</i>-imidazole
;
_journal_coeditor_code DN2523
_journal_issue 2
_journal_name_full 'Acta Crystallographica Section E'
_journal_page_first o285
_journal_page_last o286
_journal_paper_doi 10.1107/S1600536809055561
_journal_volume 66
_journal_year 2010
_chemical_formula_iupac 'C22 H20 N2'
_chemical_formula_moiety 'C22 H20 N2'
_chemical_formula_sum 'C22 H20 N2'
_chemical_formula_weight 312.40
_chemical_name_systematic
;
2-[(Cyclopenta-1,3-dien-2-yl)diphenylmethyl]-1-methyl-1<i>H</i>-imidazole
;
_space_group_IT_number 19
_symmetry_cell_setting orthorhombic
_symmetry_space_group_name_Hall 'P 2ac 2ab'
_symmetry_space_group_name_H-M 'P 21 21 21'
_atom_sites_solution_hydrogens geom
_atom_sites_solution_primary direct
_atom_sites_solution_secondary difmap
_audit_creation_method SHELXL-97
_cell_angle_alpha 90.00
_cell_angle_beta 90.00
_cell_angle_gamma 90.00
_cell_formula_units_Z 4
_cell_length_a 10.563(5)
_cell_length_b 10.603(5)
_cell_length_c 15.185(7)
_cell_measurement_reflns_used 5639
_cell_measurement_temperature 295(2)
_cell_measurement_theta_max 27.988
_cell_measurement_theta_min 2.343
_cell_volume 1700.7(14)
_computing_cell_refinement 'SAINT (Bruker, 2007)'
_computing_data_collection 'APEX2 (Bruker, 2007)'
_computing_data_reduction 'SAINT (Bruker, 2007)'
_computing_molecular_graphics
;
<i>SHELXTL97</i> (Sheldrick, 2008) and <i>OLEX2</i>
(Dolomanov <i>et al.</i>, 2009)
;
_computing_publication_material
;
SHELXTL (Sheldrick, 2008) and <i>OLEX2</i> (Dolomanov <i>et al.</i>,
2009)
;
_computing_structure_refinement 'SHELXL97 (Sheldrick, 2008)'
_computing_structure_solution 'SHELXS97 (Sheldrick, 2008)'
_diffrn_ambient_temperature 295(2)
_diffrn_detector_area_resol_mean 8.333
_diffrn_measured_fraction_theta_full 0.999
_diffrn_measured_fraction_theta_max 0.999
_diffrn_measurement_device_type 'Bruker SMART APEXII'
_diffrn_measurement_method 'phi and omega scans'
_diffrn_radiation_monochromator graphite
_diffrn_radiation_source 'fine-focus sealed tube'
_diffrn_radiation_type MoK\a
_diffrn_radiation_wavelength 0.71073
_diffrn_reflns_av_R_equivalents 0.0329
_diffrn_reflns_av_sigmaI/netI 0.0271
_diffrn_reflns_limit_h_max 13
_diffrn_reflns_limit_h_min -12
_diffrn_reflns_limit_k_max 13
_diffrn_reflns_limit_k_min -13
_diffrn_reflns_limit_l_max 18
_diffrn_reflns_limit_l_min -10
_diffrn_reflns_number 8785
_diffrn_reflns_theta_full 26.00
_diffrn_reflns_theta_max 26.00
_diffrn_reflns_theta_min 2.34
_diffrn_standards_number 0
_exptl_absorpt_coefficient_mu 0.072
_exptl_absorpt_correction_T_max 0.9964
_exptl_absorpt_correction_T_min 0.9858
_exptl_absorpt_correction_type multi-scan
_exptl_absorpt_process_details '(SADABS; Sheldrick, 1996)'
_exptl_crystal_colour colorless
_exptl_crystal_density_diffrn 1.220
_exptl_crystal_density_method 'not measured'
_exptl_crystal_description prism
_exptl_crystal_F_000 664
_exptl_crystal_size_max 0.20
_exptl_crystal_size_mid 0.05
_exptl_crystal_size_min 0.05
_refine_diff_density_max 0.265
_refine_diff_density_min -0.109
_refine_ls_extinction_method none
_refine_ls_goodness_of_fit_ref 1.035
_refine_ls_hydrogen_treatment constr
_refine_ls_matrix_type full
_refine_ls_number_parameters 218
_refine_ls_number_reflns 1922
_refine_ls_number_restraints 5
_refine_ls_restrained_S_all 1.044
_refine_ls_R_factor_all 0.0523
_refine_ls_R_factor_gt 0.0398
_refine_ls_shift/su_max 0.000
_refine_ls_shift/su_mean 0.000
_refine_ls_structure_factor_coef Fsqd
_refine_ls_weighting_details 'calc w=1/[\s^2^(Fo^2^)+(0.0736P)^2^+0.1100P] where P=(Fo^2^+2Fc^2^)/3'
_refine_ls_weighting_scheme calc
_refine_ls_wR_factor_gt 0.1111
_refine_ls_wR_factor_ref 0.1195
_reflns_number_gt 1543
_reflns_number_total 1922
_reflns_threshold_expression I>2sigma(I)
_cod_data_source_file dn2523.cif
_cod_data_source_block I
_cod_original_cell_volume 1700.6(14)
_cod_database_code 2224938
_cod_database_fobs_code 2224938

loop_
_symmetry_equiv_pos_as_xyz
'x, y, z'
'-x+1/2, -y, z+1/2'
'-x, y+1/2, -z+1/2'
'x+1/2, -y+1/2, -z'

loop_
_atom_site_type_symbol
_atom_site_label
_atom_site_fract_x
_atom_site_fract_y
_atom_site_fract_z
_atom_site_U_iso_or_equiv
_atom_site_adp_type
_atom_site_calc_flag
_atom_site_refinement_flags
_atom_site_occupancy
_atom_site_disorder_assembly
_atom_site_disorder_group
N N1 0.1464(2) 0.6352(2) 0.49551(13) 0.0578(6) Uani d . 1 . .
N N2 0.2989(2) 0.73895(18) 0.56444(14) 0.0588(6) Uani d . 1 . .
C C1 0.2381(2) 0.6304(2) 0.55926(15) 0.0460(5) Uani d . 1 . .
C C2 0.1512(3) 0.7552(3) 0.4606(2) 0.0725(8) Uani d . 1 . .
H H2 0.0996 0.7876 0.4164 0.087 Uiso calc R 1 . .
C C3 0.2442(3) 0.8160(3) 0.5025(2) 0.0756(9) Uani d . 1 . .
H H3 0.2685 0.8987 0.4914 0.091 Uiso calc R 1 . .
C C4 0.0623(3) 0.5371(3) 0.4627(2) 0.0785(9) Uani d . 1 . .
H H4C 0.0274 0.4912 0.5115 0.118 Uiso calc R 1 . .
H H4A 0.1091 0.4805 0.4256 0.118 Uiso calc R 1 . .
H H4B -0.0050 0.5749 0.4294 0.118 Uiso calc R 1 . .
C C5 0.2651(2) 0.5151(2) 0.61653(14) 0.0412(5) Uani d . 1 . .
C C11 0.3890(2) 0.5365(2) 0.66661(15) 0.0457(5) Uani d . 1 . .
C C12 0.4947(2) 0.4661(3) 0.66347(17) 0.0561(6) Uani d U 1 . .
H H12 0.5063 0.3969 0.6267 0.067 Uiso calc R 1 . .
C C13 0.5894(3) 0.5134(3) 0.7259(2) 0.0778(8) Uani d U 1 . .
H H13A 0.6656 0.5395 0.6954 0.093 Uiso calc R 1 . .
H H13B 0.6113 0.4489 0.7686 0.093 Uiso calc R 1 . .
C C14 0.5283(3) 0.6217(3) 0.76939(19) 0.0790(8) Uani d U 1 . .
H H14 0.5641 0.6719 0.8130 0.095 Uiso calc R 1 . .
C C15 0.4055(3) 0.6363(2) 0.73309(18) 0.0616(6) Uani d U 1 . .
H H15 0.3464 0.6974 0.7484 0.074 Uiso calc R 1 . .
C C21 0.1592(2) 0.4951(2) 0.68599(14) 0.0443(5) Uani d . 1 . .
C C22 0.0450(2) 0.5593(3) 0.68353(18) 0.0580(7) Uani d . 1 . .
H H22 0.0312 0.6208 0.6409 0.070 Uiso calc R 1 . .
C C23 -0.0488(3) 0.5321(3) 0.7443(2) 0.0754(9) Uani d . 1 . .
H H23 -0.1253 0.5754 0.7420 0.090 Uiso calc R 1 . .
C C24 -0.0307(3) 0.4438(3) 0.8067(2) 0.0807(10) Uani d . 1 . .
H H24 -0.0959 0.4237 0.8453 0.097 Uiso calc R 1 . .
C C25 0.0844(3) 0.3828(3) 0.81354(18) 0.0688(8) Uani d . 1 . .
H H25 0.0980 0.3246 0.8584 0.083 Uiso calc R 1 . .
C C26 0.1786(3) 0.4083(2) 0.75399(16) 0.0562(6) Uani d . 1 . .
H H26 0.2562 0.3675 0.7589 0.067 Uiso calc R 1 . .
C C31 0.2772(2) 0.3977(2) 0.55630(14) 0.0430(5) Uani d . 1 . .
C C32 0.3568(2) 0.4048(2) 0.48296(16) 0.0537(6) Uani d . 1 . .
H H32 0.4036 0.4777 0.4728 0.064 Uiso calc R 1 . .
C C33 0.3665(3) 0.3046(3) 0.42553(18) 0.0650(7) Uani d . 1 . .
H H33 0.4188 0.3112 0.3765 0.078 Uiso calc R 1 . .
C C34 0.3004(3) 0.1959(3) 0.4395(2) 0.0713(8) Uani d . 1 . .
H H34 0.3082 0.1288 0.4004 0.086 Uiso calc R 1 . .
C C35 0.2234(3) 0.1862(3) 0.5106(2) 0.0707(8) Uani d . 1 . .
H H35 0.1785 0.1120 0.5204 0.085 Uiso calc R 1 . .
C C36 0.2110(2) 0.2860(2) 0.56874(17) 0.0536(6) Uani d . 1 . .
H H36 0.1575 0.2780 0.6170 0.064 Uiso calc R 1 . .

loop_
_atom_site_aniso_label
_atom_site_aniso_U_11
_atom_site_aniso_U_22
_atom_site_aniso_U_33
_atom_site_aniso_U_12
_atom_site_aniso_U_13
_atom_site_aniso_U_23
N1 0.0615(14) 0.0586(12) 0.0533(11) 0.0116(11) -0.0076(11) 0.0052(11)
N2 0.0645(14) 0.0426(10) 0.0692(13) -0.0012(10) 0.0033(12) 0.0092(10)
C1 0.0457(13) 0.0445(12) 0.0479(11) 0.0063(11) 0.0039(10) 0.0027(10)
C2 0.085(2) 0.0667(17) 0.0661(16) 0.0255(17) -0.0024(17) 0.0166(16)
C3 0.090(2) 0.0497(14) 0.087(2) 0.0101(16) 0.0023(19) 0.0205(15)
C4 0.073(2) 0.082(2) 0.0800(19) 0.0081(17) -0.0301(17) -0.0082(18)
C5 0.0389(11) 0.0402(11) 0.0445(11) 0.0008(10) 0.0002(9) 0.0015(9)
C11 0.0440(12) 0.0439(12) 0.0491(12) -0.0060(10) 0.0033(10) 0.0054(11)
C12 0.0452(13) 0.0594(14) 0.0638(14) 0.0000(12) -0.0020(11) -0.0009(12)
C13 0.0457(13) 0.103(2) 0.0843(19) -0.0100(13) -0.0138(13) 0.0156(17)
C14 0.0928(19) 0.0814(18) 0.0630(16) -0.0413(15) -0.0177(15) 0.0016(14)
C15 0.0736(15) 0.0530(13) 0.0584(14) -0.0067(13) 0.0016(13) -0.0091(14)
C21 0.0438(12) 0.0425(11) 0.0467(11) -0.0046(10) 0.0029(10) -0.0078(11)
C22 0.0454(13) 0.0666(16) 0.0621(15) 0.0010(12) 0.0014(12) -0.0066(15)
C23 0.0467(14) 0.095(2) 0.085(2) -0.0048(15) 0.0135(15) -0.017(2)
C24 0.073(2) 0.092(2) 0.077(2) -0.0333(19) 0.0245(18) -0.0198(19)
C25 0.083(2) 0.0648(17) 0.0583(15) -0.0207(16) 0.0146(15) 0.0004(14)
C26 0.0612(15) 0.0536(13) 0.0539(13) -0.0056(12) 0.0048(12) -0.0029(12)
C31 0.0394(11) 0.0423(11) 0.0474(11) 0.0039(10) -0.0033(10) -0.0012(9)
C32 0.0508(14) 0.0553(13) 0.0552(13) 0.0013(12) 0.0043(12) -0.0002(12)
C33 0.0619(16) 0.0782(18) 0.0550(14) 0.0102(15) 0.0035(13) -0.0121(15)
C34 0.0768(19) 0.0639(17) 0.0734(18) 0.0084(16) -0.0021(16) -0.0177(16)
C35 0.081(2) 0.0531(14) 0.0779(18) -0.0053(15) -0.0032(18) -0.0113(14)
C36 0.0538(14) 0.0488(13) 0.0583(14) -0.0027(11) 0.0019(13) -0.0059(11)

loop_
_atom_type_symbol
_atom_type_description
_atom_type_scat_dispersion_real
_atom_type_scat_dispersion_imag
_atom_type_scat_source
C C 0.0033 0.0016 'International Tables Vol C Tables 4.2.6.8 and 6.1.1.4'
H H 0.0000 0.0000 'International Tables Vol C Tables 4.2.6.8 and 6.1.1.4'
N N 0.0061 0.0033 'International Tables Vol C Tables 4.2.6.8 and 6.1.1.4'

loop_
_geom_angle_atom_site_label_1
_geom_angle_atom_site_label_2
_geom_angle_atom_site_label_3
_geom_angle_site_symmetry_1
_geom_angle_site_symmetry_3
_geom_angle
_geom_angle_publ_flag
C1 N1 C2 . . 106.3(2) n
C1 N1 C4 . . 130.2(2) n
C2 N1 C4 . . 123.4(2) n
C1 N2 C3 . . 105.8(2) n
N2 C1 N1 . . 110.7(2) n
N2 C1 C5 . . 124.9(2) n
N1 C1 C5 . . 124.4(2) n
C3 C2 N1 . . 106.8(3) n
C3 C2 H2 . . 126.6 n
N1 C2 H2 . . 126.6 n
C2 C3 N2 . . 110.5(3) n
C2 C3 H3 . . 124.8 n
N2 C3 H3 . . 124.8 n
N1 C4 H4C . . 109.5 n
N1 C4 H4A . . 109.5 n
H4C C4 H4A . . 109.5 n
N1 C4 H4B . . 109.5 n
H4C C4 H4B . . 109.5 n
H4A C4 H4B . . 109.5 n
C1 C5 C11 . . 108.92(18) n
C1 C5 C31 . . 108.80(16) n
C11 C5 C31 . . 110.03(17) n
C1 C5 C21 . . 111.18(18) n
C11 C5 C21 . . 107.37(17) n
C31 C5 C21 . . 110.53(17) n
C12 C11 C15 . . 108.9(2) n
C12 C11 C5 . . 127.6(2) n
C15 C11 C5 . . 123.3(2) n
C11 C12 C13 . . 110.7(3) n
C11 C12 H12 . . 124.6 n
C13 C12 H12 . . 124.6 n
C12 C13 C14 . . 104.9(2) n
C12 C13 H13A . . 110.8 n
C14 C13 H13A . . 110.8 n
C12 C13 H13B . . 110.8 n
C14 C13 H13B . . 110.8 n
H13A C13 H13B . . 108.8 n
C15 C14 C13 . . 108.1(2) n
C15 C14 H14 . . 125.9 n
C13 C14 H14 . . 125.9 n
C14 C15 C11 . . 107.3(3) n
C14 C15 H15 . . 126.4 n
C11 C15 H15 . . 126.4 n
C22 C21 C26 . . 118.1(2) n
C22 C21 C5 . . 122.9(2) n
C26 C21 C5 . . 119.1(2) n
C23 C22 C21 . . 120.2(3) n
C23 C22 H22 . . 119.9 n
C21 C22 H22 . . 119.9 n
C24 C23 C22 . . 120.8(3) n
C24 C23 H23 . . 119.6 n
C22 C23 H23 . . 119.6 n
C23 C24 C25 . . 120.3(3) n
C23 C24 H24 . . 119.8 n
C25 C24 H24 . . 119.8 n
C26 C25 C24 . . 119.8(3) n
C26 C25 H25 . . 120.1 n
C24 C25 H25 . . 120.1 n
C25 C26 C21 . . 120.7(3) n
C25 C26 H26 . . 119.7 n
C21 C26 H26 . . 119.7 n
C36 C31 C32 . . 117.2(2) n
C36 C31 C5 . . 124.3(2) n
C32 C31 C5 . . 118.42(19) n
C33 C32 C31 . . 120.4(2) n
C33 C32 H32 . . 119.8 n
C31 C32 H32 . . 119.8 n
C34 C33 C32 . . 121.0(3) n
C34 C33 H33 . . 119.5 n
C32 C33 H33 . . 119.5 n
C35 C34 C33 . . 119.7(3) n
C35 C34 H34 . . 120.2 n
C33 C34 H34 . . 120.2 n
C34 C35 C36 . . 120.4(3) n
C34 C35 H35 . . 119.8 n
C36 C35 H35 . . 119.8 n
C35 C36 C31 . . 121.2(2) n
C35 C36 H36 . . 119.4 n
C31 C36 H36 . . 119.4 n

loop_
_geom_bond_atom_site_label_1
_geom_bond_atom_site_label_2
_geom_bond_site_symmetry_2
_geom_bond_distance
_geom_bond_publ_flag
N1 C1 . 1.370(3) n
N1 C2 . 1.380(3) n
N1 C4 . 1.456(4) n
N2 C1 . 1.321(3) n
N2 C3 . 1.373(3) n
C1 C5 . 1.527(3) n
C2 C3 . 1.336(4) n
C2 H2 . 0.9300 n
C3 H3 . 0.9300 n
C4 H4C . 0.9600 n
C4 H4A . 0.9600 n
C4 H4B . 0.9600 n
C5 C11 . 1.530(3) n
C5 C31 . 1.550(3) n
C5 C21 . 1.552(3) n
C11 C12 . 1.344(3) n
C11 C15 . 1.473(3) n
C12 C13 . 1.466(4) n
C12 H12 . 0.9300 n
C13 C14 . 1.474(5) n
C13 H13A . 0.9700 n
C13 H13B . 0.9700 n
C14 C15 . 1.417(4) n
C14 H14 . 0.9300 n
C15 H15 . 0.9300 n
C21 C22 . 1.386(3) n
C21 C26 . 1.398(3) n
C22 C23 . 1.384(4) n
C22 H22 . 0.9300 n
C23 C24 . 1.346(5) n
C23 H23 . 0.9300 n
C24 C25 . 1.381(5) n
C24 H24 . 0.9300 n
C25 C26 . 1.372(4) n
C25 H25 . 0.9300 n
C26 H26 . 0.9300 n
C31 C36 . 1.388(3) n
C31 C32 . 1.398(3) n
C32 C33 . 1.378(3) n
C32 H32 . 0.9300 n
C33 C34 . 1.364(4) n
C33 H33 . 0.9300 n
C34 C35 . 1.357(4) n
C34 H34 . 0.9300 n
C35 C36 . 1.384(4) n
C35 H35 . 0.9300 n
C36 H36 . 0.9300 n

loop_
_geom_torsion_atom_site_label_1
_geom_torsion_atom_site_label_2
_geom_torsion_atom_site_label_3
_geom_torsion_atom_site_label_4
_geom_torsion_site_symmetry_1
_geom_torsion_site_symmetry_2
_geom_torsion_site_symmetry_3
_geom_torsion_site_symmetry_4
_geom_torsion
_geom_torsion_publ_flag
C3 N2 C1 N1 . . . . 0.3(3) n
C3 N2 C1 C5 . . . . -179.4(2) n
C2 N1 C1 N2 . . . . -0.8(3) n
C4 N1 C1 N2 . . . . 175.5(3) n
C2 N1 C1 C5 . . . . 178.9(2) n
C4 N1 C1 C5 . . . . -4.8(4) n
C1 N1 C2 C3 . . . . 0.9(3) n
C4 N1 C2 C3 . . . . -175.7(3) n
N1 C2 C3 N2 . . . . -0.7(3) n
C1 N2 C3 C2 . . . . 0.2(3) n
N2 C1 C5 C11 . . . . -11.2(3) n
N1 C1 C5 C11 . . . . 169.1(2) n
N2 C1 C5 C31 . . . . -131.2(2) n
N1 C1 C5 C31 . . . . 49.2(3) n
N2 C1 C5 C21 . . . . 106.9(3) n
N1 C1 C5 C21 . . . . -72.8(2) n
C1 C5 C11 C12 . . . . -120.6(3) n
C31 C5 C11 C12 . . . . -1.5(3) n
C21 C5 C11 C12 . . . . 118.9(3) n
C1 C5 C11 C15 . . . . 64.5(3) n
C31 C5 C11 C15 . . . . -176.32(19) n
C21 C5 C11 C15 . . . . -56.0(3) n
C15 C11 C12 C13 . . . . -0.6(3) n
C5 C11 C12 C13 . . . . -176.1(2) n
C11 C12 C13 C14 . . . . 0.7(3) n
C12 C13 C14 C15 . . . . -0.5(3) n
C13 C14 C15 C11 . . . . 0.1(3) n
C12 C11 C15 C14 . . . . 0.3(3) n
C5 C11 C15 C14 . . . . 176.0(2) n
C1 C5 C21 C22 . . . . 11.7(3) n
C11 C5 C21 C22 . . . . 130.7(2) n
C31 C5 C21 C22 . . . . -109.2(2) n
C1 C5 C21 C26 . . . . -168.7(2) n
C11 C5 C21 C26 . . . . -49.7(2) n
C31 C5 C21 C26 . . . . 70.3(2) n
C26 C21 C22 C23 . . . . -3.4(4) n
C5 C21 C22 C23 . . . . 176.2(2) n
C21 C22 C23 C24 . . . . 0.2(4) n
C22 C23 C24 C25 . . . . 3.0(5) n
C23 C24 C25 C26 . . . . -3.0(4) n
C24 C25 C26 C21 . . . . -0.3(4) n
C22 C21 C26 C25 . . . . 3.5(3) n
C5 C21 C26 C25 . . . . -176.1(2) n
C1 C5 C31 C36 . . . . -128.3(2) n
C11 C5 C31 C36 . . . . 112.4(2) n
C21 C5 C31 C36 . . . . -6.0(3) n
C1 C5 C31 C32 . . . . 49.8(3) n
C11 C5 C31 C32 . . . . -69.5(2) n
C21 C5 C31 C32 . . . . 172.10(19) n
C36 C31 C32 C33 . . . . 0.9(3) n
C5 C31 C32 C33 . . . . -177.3(2) n
C31 C32 C33 C34 . . . . -1.0(4) n
C32 C33 C34 C35 . . . . 0.4(5) n
C33 C34 C35 C36 . . . . 0.3(5) n
C34 C35 C36 C31 . . . . -0.4(4) n
C32 C31 C36 C35 . . . . -0.2(4) n
C5 C31 C36 C35 . . . . 177.9(2) n

loop_
_cod_related_entry_id
_cod_related_entry_database
_cod_related_entry_code
1 ChemSpider 24744212
